data_7152899
loop_
_publ_author_name
'Brock, E. Anne'
'Davies, Stephen G.'
'Lee, James A.'
'Roberts, Paul M.'
'Thomson, James E.'

_publ_section_title
;
 Polyhydroxylated pyrrolizidine alkaloids from transannular
 iodoaminations: application to the asymmetric syntheses of
 (-)-hyacinthacine A1, (-)-7a-epi-hyacinthacine A1, (-)-hyacinthacine A2,
 and (-)-1-epi-alexine.
;
_journal_issue 19
_journal_name_full 'Organic &amp; biomolecular chemistry'
_journal_page_first 3187
_journal_page_last 3202
_journal_paper_doi 10.1039/c3ob40205c
_journal_volume 11
_journal_year 2013
_chemical_absolute_configuration unk
_chemical_formula_moiety 'C25 H37 N1 O6'
_chemical_formula_sum 'C25 H37 N O6'
_chemical_formula_weight 447.57
_space_group_IT_number 19
_symmetry_cell_setting orthorhombic
_symmetry_space_group_name_Hall 'P 2ac 2ab'
_symmetry_space_group_name_H-M 'P 21 21 21'
_atom_sites_solution_hydrogens difmap
_atom_sites_solution_primary direct
_cell_angle_alpha 90
_cell_angle_beta 90
_cell_angle_gamma 90
_cell_formula_units_Z 4
_cell_length_a 9.05230(10)
_cell_length_b 11.9795(2)
_cell_length_c 22.5183(4)
_cell_measurement_reflns_used 3020
_cell_measurement_temperature 150
_cell_measurement_theta_max 27
_cell_measurement_theta_min 5
_cell_volume 2441.93(7)
_computing_cell_refinement 'DENZO/SCALEPACK (Otwinowski & Minor, 1997)'
_computing_data_collection 'COLLECT (Nonius, 2001).'
_computing_data_reduction 'DENZO/SCALEPACK (Otwinowski & Minor, 1997)'
_computing_molecular_graphics 'CAMERON (Watkin et al., 1996)'
_computing_publication_material 'CRYSTALS (Betteridge et al., 2003)'
_computing_structure_refinement 'CRYSTALS (Betteridge et al., 2003)'
_computing_structure_solution 'SIR92 (Altomare et al., 1994)'
_diffrn_ambient_temperature 150
_diffrn_measured_fraction_theta_full 0.990
_diffrn_measured_fraction_theta_max 0.989
_diffrn_measurement_device Area
_diffrn_measurement_device_type 'Nonius KappaCCD'
_diffrn_measurement_method \w
_diffrn_radiation_monochromator graphite
_diffrn_radiation_type 'Mo K\a'
_diffrn_radiation_wavelength 0.71073
_diffrn_reflns_av_R_equivalents 0.020
_diffrn_reflns_limit_h_max 11
_diffrn_reflns_limit_h_min -11
_diffrn_reflns_limit_k_max 15
_diffrn_reflns_limit_k_min -15
_diffrn_reflns_limit_l_max 29
_diffrn_reflns_limit_l_min -28
_diffrn_reflns_number 5399
_diffrn_reflns_theta_full 26.651
_diffrn_reflns_theta_max 27.475
_diffrn_reflns_theta_min 5.145
_diffrn_standards_number 0
_exptl_absorpt_coefficient_mu 0.086
_exptl_absorpt_correction_T_max 0.98
_exptl_absorpt_correction_T_min 0.98
_exptl_absorpt_correction_type multi-scan
_exptl_absorpt_process_details 'DENZO/SCALEPACK (Otwinowski & Minor, 1997)'
_exptl_crystal_colour colourless
_exptl_crystal_density_diffrn 1.217
_exptl_crystal_density_method 'not measured'
_exptl_crystal_description block
_exptl_crystal_F_000 968
_exptl_crystal_size_max 0.340
_exptl_crystal_size_mid 0.290
_exptl_crystal_size_min 0.230
_refine_diff_density_max 0.13
_refine_diff_density_min -0.15
_refine_ls_extinction_method None
_refine_ls_goodness_of_fit_ref 0.9306
_refine_ls_hydrogen_treatment constr
_refine_ls_matrix_type full
_refine_ls_number_parameters 289
_refine_ls_number_reflns 2332
_refine_ls_number_restraints 0
_refine_ls_R_factor_all 0.0322
_refine_ls_R_factor_gt 0.0280
_refine_ls_shift/su_max 0.0004097
_refine_ls_shift/su_mean 0.0000387
_refine_ls_structure_factor_coef Fsqd
_refine_ls_weighting_details
;
Method, part 1, Chebychev polynomial, (Watkin, 1994, Prince, 1982)
[weight] = 1.0/[A~0~*T~0~(x)+A~1~*T~1~(x) ... +A~n-1~]*T~n-1~(x)]
where A~i~ are the Chebychev coefficients listed below and x= Fcalc/Fmax
Method = Robust Weighting (Prince, 1982)
W = [weight] * [1-(deltaF/6*sigmaF)^2^]^2^
A~i~ are:
22.4 36.0 21.9 9.71 2.55
;
_refine_ls_weighting_scheme calc
_refine_ls_wR_factor_all 0.0678
_refine_ls_wR_factor_gt 0.0635
_refine_ls_wR_factor_ref 0.0678
_reflns_limit_h_max 11
_reflns_limit_h_min 0
_reflns_limit_k_max 15
_reflns_limit_k_min 0
_reflns_limit_l_max 29
_reflns_limit_l_min 0
_reflns_number_gt 2144
_reflns_number_total 3145
_reflns_threshold_expression I>2.0\s(I)
_oxford_diffrn_Wilson_B_factor 2.53
_oxford_diffrn_Wilson_scale 2.29
_oxford_refine_ls_r_factor_ref 0.0322
_oxford_refine_ls_scale 0.6618(15)
_oxford_reflns_number_all 2332
_oxford_reflns_threshold_expression_ref I>-3.0\s(I)
_cod_data_source_file c3ob40205c.txt
_cod_data_source_block 29
_cod_depositor_comments
;
The following automatic conversions were performed:

'_symmetry_cell_setting' value 'Orthorhombic' changed to
'orthorhombic' according to
/home/saulius/struct/CIF-dictionaries/cif_core.dic dictionary named
'cif_core.dic' version 2.4.2 from
2011-04-26.

'_atom_sites_solution_primary' value 'Direct' changed to
'direct' according to
/home/saulius/struct/CIF-dictionaries/cif_core.dic dictionary named
'cif_core.dic' version 2.4.2 from 2011-04-26.

Automatic conversion script
Id: cif_fix_values 1891 2012-01-12 08:04:46Z andrius 
;
_cod_original_formula_sum 'C25 H37 N1 O6'
_cod_database_code 7152899

loop_
_symmetry_equiv_pos_as_xyz
x,y,z
x+1/2,-y+1/2,-z
-x,y+1/2,-z+1/2
-x+1/2,-y,z+1/2

loop_
_atom_site_label
_atom_site_type_symbol
_atom_site_fract_x
_atom_site_fract_y
_atom_site_fract_z
_atom_site_U_iso_or_equiv
_atom_site_occupancy
_atom_site_adp_type
_atom_site_refinement_flags_posn
O1 O 0.57188(15) 0.46607(10) 0.65146(5) 0.0254 1.0000 Uani .
C2 C 0.6170(2) 0.57094(15) 0.67674(8) 0.0232 1.0000 Uani .
C3 C 0.5001(2) 0.65569(16) 0.65536(8) 0.0266 1.0000 Uani .
O4 O 0.38349(15) 0.58476(11) 0.63363(6) 0.0302 1.0000 Uani .
C5 C 0.4521(2) 0.48734(16) 0.61138(8) 0.0258 1.0000 Uani .
C6 C 0.3433(2) 0.39212(18) 0.61519(9) 0.0334 1.0000 Uani .
C7 C 0.5096(2) 0.50559(18) 0.54856(8) 0.0328 1.0000 Uani .
C8 C 0.4380(2) 0.72873(18) 0.70308(9) 0.0364 1.0000 Uani .
C9 C 0.5040(3) 0.81574(19) 0.72742(9) 0.0384 1.0000 Uani .
C10 C 0.6536(2) 0.86185(17) 0.71234(9) 0.0351 1.0000 Uani .
C11 C 0.7794(2) 0.77542(17) 0.71431(8) 0.0295 1.0000 Uani .
N12 N 0.80096(18) 0.71814(13) 0.65679(7) 0.0235 1.0000 Uani .
C13 C 0.7757(2) 0.59712(14) 0.65695(8) 0.0213 1.0000 Uani .
C14 C 0.8905(2) 0.52703(16) 0.69147(8) 0.0252 1.0000 Uani .
O15 O 0.87992(18) 0.54243(12) 0.75393(6) 0.0371 1.0000 Uani .
C16 C 0.8767(2) 0.40227(16) 0.67870(8) 0.0254 1.0000 Uani .
O17 O 0.89264(16) 0.38024(10) 0.62154(6) 0.0286 1.0000 Uani .
C18 C 0.8800(3) 0.26396(16) 0.59853(9) 0.0331 1.0000 Uani .
C19 C 1.0086(3) 0.19585(18) 0.62158(12) 0.0454 1.0000 Uani .
C20 C 0.7324(3) 0.2146(2) 0.61483(13) 0.0498 1.0000 Uani .
C21 C 0.8921(4) 0.2824(2) 0.53220(10) 0.0585 1.0000 Uani .
O22 O 0.85776(17) 0.33569(11) 0.71831(6) 0.0346 1.0000 Uani .
C23 C 0.9349(2) 0.75486(15) 0.62463(9) 0.0269 1.0000 Uani .
C24 C 0.9502(2) 0.69374(15) 0.56594(8) 0.0244 1.0000 Uani .
C25 C 1.0698(2) 0.62362(16) 0.55545(8) 0.0282 1.0000 Uani .
C26 C 1.0794(2) 0.56199(17) 0.50339(8) 0.0303 1.0000 Uani .
C27 C 0.9692(2) 0.56926(17) 0.46079(8) 0.0296 1.0000 Uani .
O28 O 0.98667(17) 0.50085(14) 0.41232(6) 0.0423 1.0000 Uani .
C29 C 0.8634(3) 0.4854(2) 0.37420(10) 0.0465 1.0000 Uani .
C30 C 0.8525(2) 0.64210(17) 0.46920(8) 0.0300 1.0000 Uani .
C31 C 0.8440(2) 0.70335(16) 0.52167(8) 0.0282 1.0000 Uani .
C32 C 0.9306(3) 0.88154(16) 0.61423(10) 0.0350 1.0000 Uani .
H21 H 0.6114 0.5648 0.7205 0.0262 1.0000 Uiso R
H31 H 0.5427 0.7028 0.6236 0.0308 1.0000 Uiso R
H62 H 0.2617 0.4085 0.5884 0.0481 1.0000 Uiso R
H63 H 0.3938 0.3241 0.6029 0.0483 1.0000 Uiso R
H61 H 0.3075 0.3870 0.6555 0.0491 1.0000 Uiso R
H73 H 0.4241 0.5191 0.5231 0.0483 1.0000 Uiso R
H71 H 0.5615 0.4399 0.5358 0.0479 1.0000 Uiso R
H72 H 0.5739 0.5700 0.5479 0.0478 1.0000 Uiso R
H81 H 0.3449 0.7071 0.7172 0.0433 1.0000 Uiso R
H91 H 0.4518 0.8529 0.7587 0.0462 1.0000 Uiso R
H102 H 0.6496 0.8936 0.6706 0.0408 1.0000 Uiso R
H101 H 0.6775 0.9218 0.7404 0.0407 1.0000 Uiso R
H112 H 0.7534 0.7181 0.7446 0.0336 1.0000 Uiso R
H111 H 0.8734 0.8129 0.7246 0.0354 1.0000 Uiso R
H131 H 0.7837 0.5725 0.6154 0.0236 1.0000 Uiso R
H141 H 0.9909 0.5524 0.6785 0.0297 1.0000 Uiso R
H191 H 1.0070 0.1255 0.6009 0.0659 1.0000 Uiso R
H192 H 1.0987 0.2343 0.6122 0.0665 1.0000 Uiso R
H193 H 0.9989 0.1842 0.6640 0.0660 1.0000 Uiso R
H203 H 0.7193 0.1419 0.5945 0.0720 1.0000 Uiso R
H202 H 0.6531 0.2666 0.6041 0.0732 1.0000 Uiso R
H201 H 0.7302 0.2009 0.6573 0.0724 1.0000 Uiso R
H211 H 0.8837 0.2100 0.5126 0.0854 1.0000 Uiso R
H212 H 0.8168 0.3323 0.5190 0.0862 1.0000 Uiso R
H213 H 0.9888 0.3151 0.5240 0.0860 1.0000 Uiso R
H231 H 1.0244 0.7386 0.6483 0.0306 1.0000 Uiso R
H251 H 1.1443 0.6160 0.5846 0.0340 1.0000 Uiso R
H261 H 1.1604 0.5137 0.4968 0.0367 1.0000 Uiso R
H293 H 0.8891 0.4288 0.3441 0.0703 1.0000 Uiso R
H292 H 0.8351 0.5574 0.3535 0.0694 1.0000 Uiso R
H291 H 0.7773 0.4581 0.3985 0.0698 1.0000 Uiso R
H301 H 0.7791 0.6487 0.4404 0.0351 1.0000 Uiso R
H311 H 0.7643 0.7521 0.5274 0.0337 1.0000 Uiso R
H321 H 1.0191 0.9013 0.5916 0.0511 1.0000 Uiso R
H322 H 0.8423 0.9007 0.5919 0.0511 1.0000 Uiso R
H323 H 0.9299 0.9213 0.6531 0.0500 1.0000 Uiso R
H151 H 0.8674 0.4784 0.7688 0.0555 1.0000 Uiso R

loop_
_atom_site_aniso_label
_atom_site_aniso_U_11
_atom_site_aniso_U_22
_atom_site_aniso_U_33
_atom_site_aniso_U_23
_atom_site_aniso_U_13
_atom_site_aniso_U_12
O1 0.0264(7) 0.0226(6) 0.0271(6) 0.0023(5) -0.0064(6) -0.0033(6)
C2 0.0256(9) 0.0259(9) 0.0180(8) -0.0024(7) -0.0015(8) -0.0005(8)
C3 0.0246(9) 0.0282(10) 0.0270(9) -0.0040(8) -0.0019(8) 0.0010(8)
O4 0.0215(6) 0.0332(7) 0.0358(7) -0.0038(6) -0.0039(6) 0.0008(6)
C5 0.0217(9) 0.0309(10) 0.0246(9) 0.0008(8) -0.0044(8) 0.0000(9)
C6 0.0304(11) 0.0379(12) 0.0319(11) -0.0003(9) -0.0052(9) -0.0071(9)
C7 0.0333(11) 0.0384(11) 0.0267(10) -0.0015(8) -0.0038(9) -0.0051(10)
C8 0.0293(10) 0.0398(11) 0.0400(11) -0.0067(10) 0.0025(10) 0.0058(10)
C9 0.0413(12) 0.0376(12) 0.0365(11) -0.0095(10) 0.0038(10) 0.0109(11)
C10 0.0466(12) 0.0273(10) 0.0315(10) -0.0084(9) -0.0005(10) 0.0052(10)
C11 0.0358(11) 0.0275(10) 0.0251(9) -0.0043(9) -0.0048(9) -0.0009(9)
N12 0.0267(8) 0.0188(7) 0.0251(8) -0.0032(7) -0.0013(7) -0.0009(7)
C13 0.0243(9) 0.0189(9) 0.0207(8) -0.0026(7) -0.0030(8) -0.0014(8)
C14 0.0256(10) 0.0263(9) 0.0238(9) -0.0015(8) -0.0043(8) -0.0001(9)
O15 0.0509(9) 0.0357(8) 0.0247(7) -0.0009(6) -0.0119(7) 0.0046(7)
C16 0.0211(9) 0.0247(10) 0.0304(10) 0.0037(8) -0.0024(8) 0.0008(8)
O17 0.0353(7) 0.0201(6) 0.0305(7) -0.0011(5) 0.0010(6) 0.0017(6)
C18 0.0369(11) 0.0206(9) 0.0418(11) -0.0076(8) -0.0017(10) 0.002(1)
C19 0.0384(12) 0.0239(11) 0.0739(16) -0.0065(11) -0.0030(13) 0.0054(10)
C20 0.0373(12) 0.0361(12) 0.0761(18) -0.0155(13) -0.0037(13) -0.0080(11)
C21 0.091(2) 0.0393(13) 0.0454(13) -0.0154(11) 0.0022(15) 0.0069(15)
O22 0.0378(8) 0.0306(7) 0.0354(8) 0.0095(6) -0.0001(7) -0.0005(6)
C23 0.0230(9) 0.0246(9) 0.0331(10) 0.0019(8) -0.0048(9) -0.0037(8)
C24 0.0228(9) 0.0213(9) 0.0292(9) 0.0057(8) 0.0002(8) -0.0039(8)
C25 0.0205(9) 0.0317(10) 0.0323(10) 0.0069(8) -0.0005(8) -0.0020(9)
C26 0.0212(10) 0.0343(10) 0.0352(10) 0.0049(9) 0.0048(8) 0.0025(9)
C27 0.0284(10) 0.0331(10) 0.0274(9) 0.0032(8) 0.0051(8) -0.0036(9)
O28 0.0389(9) 0.0549(10) 0.0331(7) -0.0101(7) 0.0041(7) 0.0044(8)
C29 0.0473(13) 0.0551(14) 0.0370(11) -0.0114(11) -0.0022(11) -0.0084(12)
C30 0.0278(10) 0.0365(10) 0.0258(9) 0.0060(9) -0.0025(8) 0.0004(9)
C31 0.0238(9) 0.0283(10) 0.0327(10) 0.0045(8) -0.0008(8) 0.0034(8)
C32 0.0369(11) 0.0260(10) 0.0420(11) -0.0001(9) 0.0005(10) -0.0070(10)

loop_
_atom_type_symbol
_atom_type_scat_dispersion_real
_atom_type_scat_dispersion_imag
_atom_type_scat_Cromer_Mann_a1
_atom_type_scat_Cromer_Mann_b1
_atom_type_scat_Cromer_Mann_a2
_atom_type_scat_Cromer_Mann_b2
_atom_type_scat_Cromer_Mann_a3
_atom_type_scat_Cromer_Mann_b3
_atom_type_scat_Cromer_Mann_a4
_atom_type_scat_Cromer_Mann_b4
_atom_type_scat_Cromer_Mann_c
_atom_type_scat_source
C 0.0033 0.0016 2.3100 20.8439 1.0200 10.2075 1.5886 0.5687 0.8650 51.6512 0.2156 'International Tables Vol C 4.2.6.8 and 6.1.1.4'
H 0.0000 0.0000 0.4930 10.5109 0.3229 26.1257 0.1402 3.1424 0.0408 57.7998 0.0030 'International Tables Vol C 4.2.6.8 and 6.1.1.4'
N 0.0061 0.0033 12.2126 0.0057 3.1322 9.8933 2.0125 28.9975 1.1663 0.5826 -11.5290 'International Tables Vol C 4.2.6.8 and 6.1.1.4'
O 0.0106 0.0060 3.0485 13.2771 2.2868 5.7011 1.5463 0.3239 0.8670 32.9089 0.2508 'International Tables Vol C 4.2.6.8 and 6.1.1.4'

loop_
_geom_angle_atom_site_label_1
_geom_angle_atom_site_label_2
_geom_angle_atom_site_label_3
_geom_angle
_geom_angle_publ_flag
C2 O1 C5 107.99(13) yes
O1 C2 C3 104.84(14) yes
O1 C2 C13 109.22(14) yes
C3 C2 C13 114.59(15) yes
O1 C2 H21 108.4 no
C3 C2 H21 108.9 no
C13 C2 H21 110.6 no
C2 C3 O4 102.73(14) yes
C2 C3 C8 114.75(16) yes
O4 C3 C8 108.26(16) yes
C2 C3 H31 109.4 no
O4 C3 H31 112.1 no
C8 C3 H31 109.4 no
C3 O4 C5 106.59(14) yes
O1 C5 O4 104.82(14) yes
O1 C5 C6 108.87(15) yes
O4 C5 C6 108.50(16) yes
O1 C5 C7 110.56(15) yes
O4 C5 C7 111.16(16) yes
C6 C5 C7 112.61(16) yes
C5 C6 H62 107.9 no
C5 C6 H63 108.0 no
H62 C6 H63 110.4 no
C5 C6 H61 108.7 no
H62 C6 H61 109.9 no
H63 C6 H61 111.8 no
C5 C7 H73 107.3 no
C5 C7 H71 109.1 no
H73 C7 H71 110.4 no
C5 C7 H72 109.6 no
H73 C7 H72 109.6 no
H71 C7 H72 110.8 no
C3 C8 C9 126.1(2) yes
C3 C8 H81 114.9 no
C9 C8 H81 118.9 no
C8 C9 C10 127.2(2) yes
C8 C9 H91 116.7 no
C10 C9 H91 116.1 no
C9 C10 C11 114.41(17) yes
C9 C10 H102 108.3 no
C11 C10 H102 107.8 no
C9 C10 H101 108.8 no
C11 C10 H101 108.1 no
H102 C10 H101 109.3 no
C10 C11 N12 112.60(15) yes
C10 C11 H112 108.0 no
N12 C11 H112 108.1 no
C10 C11 H111 109.8 no
N12 C11 H111 107.6 no
H112 C11 H111 110.8 no
C11 N12 C13 115.82(15) yes
C11 N12 C23 113.50(15) yes
C13 N12 C23 115.01(15) yes
C2 C13 N12 110.38(15) yes
C2 C13 C14 111.83(14) yes
N12 C13 C14 115.65(15) yes
C2 C13 H131 106.5 no
N12 C13 H131 106.4 no
C14 C13 H131 105.4 no
C13 C14 O15 112.44(16) yes
C13 C14 C16 112.45(15) yes
O15 C14 C16 107.92(15) yes
C13 C14 H141 107.4 no
O15 C14 H141 108.1 no
C16 C14 H141 108.4 no
C14 O15 H151 106.5 no
C14 C16 O17 111.69(15) yes
C14 C16 O22 121.24(16) yes
O17 C16 O22 127.04(17) yes
C16 O17 C18 121.11(15) yes
O17 C18 C19 108.98(16) yes
O17 C18 C20 110.50(17) yes
C19 C18 C20 112.78(18) yes
O17 C18 C21 101.62(17) yes
C19 C18 C21 111.2(2) yes
C20 C18 C21 111.2(2) yes
C18 C19 H191 107.1 no
C18 C19 H192 108.6 no
H191 C19 H192 109.0 no
C18 C19 H193 110.2 no
H191 C19 H193 110.4 no
H192 C19 H193 111.4 no
C18 C20 H203 109.8 no
C18 C20 H202 109.9 no
H203 C20 H202 110.9 no
C18 C20 H201 109.0 no
H203 C20 H201 107.6 no
H202 C20 H201 109.6 no
C18 C21 H211 108.1 no
C18 C21 H212 110.3 no
H211 C21 H212 111.2 no
C18 C21 H213 108.1 no
H211 C21 H213 109.9 no
H212 C21 H213 109.2 no
N12 C23 C24 110.95(15) yes
N12 C23 C32 110.31(17) yes
C24 C23 C32 110.26(16) yes
N12 C23 H231 110.4 no
C24 C23 H231 107.4 no
C32 C23 H231 107.4 no
C23 C24 C25 120.69(17) yes
C23 C24 C31 121.45(17) yes
C25 C24 C31 117.84(18) yes
C24 C25 C26 120.88(18) yes
C24 C25 H251 119.7 no
C26 C25 H251 119.4 no
C25 C26 C27 120.40(18) yes
C25 C26 H261 120.3 no
C27 C26 H261 119.3 no
C26 C27 O28 115.40(18) yes
C26 C27 C30 119.63(18) yes
O28 C27 C30 124.97(18) yes
C27 O28 C29 117.86(17) yes
O28 C29 H293 108.7 no
O28 C29 H292 111.4 no
H293 C29 H292 109.1 no
O28 C29 H291 108.8 no
H293 C29 H291 109.4 no
H292 C29 H291 109.3 no
C27 C30 C31 119.38(18) yes
C27 C30 H301 120.1 no
C31 C30 H301 120.5 no
C30 C31 C24 121.77(18) yes
C30 C31 H311 119.2 no
C24 C31 H311 119.0 no
C23 C32 H321 107.3 no
C23 C32 H322 109.5 no
H321 C32 H322 110.3 no
C23 C32 H323 109.8 no
H321 C32 H323 110.3 no
H322 C32 H323 109.7 no

loop_
_geom_bond_atom_site_label_1
_geom_bond_atom_site_label_2
_geom_bond_distance
_geom_bond_publ_flag
O1 C2 1.439(2) yes
O1 C5 1.434(2) yes
C2 C3 1.544(3) yes
C2 C13 1.536(3) yes
C2 H21 0.990 no
C3 O4 1.441(2) yes
C3 C8 1.496(3) yes
C3 H31 0.989 no
O4 C5 1.414(2) yes
C5 C6 1.509(3) yes
C5 C7 1.523(3) yes
C6 H62 0.973 no
C6 H63 0.975 no
C6 H61 0.965 no
C7 H73 0.977 no
C7 H71 0.960 no
C7 H72 0.966 no
C8 C9 1.321(3) yes
C8 H81 0.937 no
C9 C10 1.502(3) yes
C9 H91 0.959 no
C10 C11 1.540(3) yes
C10 H102 1.014 no
C10 H101 0.981 no
C11 N12 1.479(2) yes
C11 H112 0.996 no
C11 H111 0.989 no
N12 C13 1.468(2) yes
N12 C23 1.480(2) yes
C13 C14 1.546(3) yes
C13 H131 0.984 no
C14 O15 1.422(2) yes
C14 C16 1.527(3) yes
C14 H141 1.002 no
O15 H151 0.845 no
C16 O17 1.322(2) yes
C16 O22 1.209(2) yes
O17 C18 1.491(2) yes
C18 C19 1.514(3) yes
C18 C20 1.506(3) yes
C18 C21 1.514(3) yes
C19 H191 0.964 no
C19 H192 0.961 no
C19 H193 0.969 no
C20 H203 0.991 no
C20 H202 0.980 no
C20 H201 0.970 no
C21 H211 0.975 no
C21 H212 0.954 no
C21 H213 0.978 no
C23 C24 1.517(3) yes
C23 C32 1.536(3) yes
C23 H231 0.989 no
C24 C25 1.391(3) yes
C24 C31 1.390(3) yes
C25 C26 1.388(3) yes
C25 H251 0.946 no
C26 C27 1.387(3) yes
C26 H261 0.946 no
C27 O28 1.374(2) yes
C27 C30 1.383(3) yes
O28 C29 1.420(3) yes
C29 H293 0.987 no
C29 H292 1.012 no
C29 H291 1.006 no
C30 C31 1.393(3) yes
C30 H301 0.932 no
C31 H311 0.937 no
C32 H321 0.979 no
C32 H322 0.971 no
C32 H323 0.996 no

loop_
_geom_hbond_atom_site_label_D
_geom_hbond_atom_site_label_H
_geom_hbond_atom_site_label_A
_geom_hbond_site_symmetry_A
_geom_hbond_angle_DHA
_geom_hbond_distance_DH
_geom_hbond_distance_HA
_geom_hbond_distance_DA
_geom_hbond_publ_flag
C9 H91 O1 3_656 155.49(6) 0.959 2.444 3.340(3) yes
C11 H112 O15 . 123.43(6) 0.996 2.405 3.068(3) yes
C25 H251 O4 1_655 162.62(5) 0.946 2.459 3.373(3) yes
O15 H151 O22 . 122.81(5) 0.845 2.055 2.611(3) yes
